data_4023065
loop_
_publ_author_name
'David G. Hilmey'
'Barry D. Davis'
'Judith C. Gallucci'
'Jennifer S. Brodbelt'
'Leo A. Paquette'

_publ_section_title
;
 X-ray Crystallographic and Mass Spectrometric Probing of
 the Conformational and Ionophoric Properties of Stereoisomeric
 Hexatetrahydrofuranylhexane Segments
;
_journal_name_full 'Journal of Organic Chemistry'
_journal_page_first 9088
_journal_page_last 9101
_journal_paper_doi 10.1021/jo7016229
_journal_volume 72
_journal_year 2007
_chemical_compound_source 'synthesis as described'
_chemical_formula_moiety 'C24 H38 O6'
_chemical_formula_sum 'C24 H38 O6'
_chemical_formula_weight 422.54
_chemical_name_common 'Paquette 1437'
_chemical_name_systematic
;
  ?
;
_space_group_IT_number 14
_symmetry_cell_setting monoclinic
_symmetry_Int_Tables_number 14
_symmetry_space_group_name_Hall '-P 2yn'
_symmetry_space_group_name_H-M 'P 1 21/n 1'
_atom_sites_solution_hydrogens geom
_atom_sites_solution_primary direct
_atom_sites_solution_secondary difmap
_audit_conform_dict_location ftp://ftp.iucr.org/pub/cif_core.dic
_audit_conform_dict_name cif_core.dic
_audit_conform_dict_version 2.3
_audit_creation_date 2006-07-19T14:57:40-00:00
_audit_creation_method 'WinGX routine CIF_UPDATE'
_cell_angle_alpha 90
_cell_angle_beta 109.525(8)
_cell_angle_gamma 90
_cell_formula_units_Z 4
_cell_length_a 12.194(2)
_cell_length_b 14.252(2)
_cell_length_c 12.946(2)
_cell_measurement_reflns_used 4637
_cell_measurement_temperature 150(2)
_cell_measurement_theta_max 27.485
_cell_measurement_theta_min 2.037
_cell_measurement_wavelength 0.71073
_cell_volume 2120.6(6)
_computing_cell_refinement 'HKL Scalepack (Otwinowski & Minor 1997)'
_computing_data_collection 'Collect (Nonius BV, 1997-2000)'
_computing_data_reduction 'HKL Denzo and Scalepack (Otwinowski & Minor 1997)'
_computing_molecular_graphics 'Ortep-3 for Windows (Farrugia, 1997)'
_computing_publication_material 'WinGX publication routines (Farrugia, 1999)'
_computing_structure_refinement 'SHELXL-97 (Sheldrick, 1997)'
_computing_structure_solution 'SHELXS-86 (Sheldrick, 1986)'
_diffrn_ambient_temperature 150(2)
_diffrn_detector 'CCD plate'
_diffrn_detector_area_resol_mean 9
_diffrn_measured_fraction_theta_full 0.985
_diffrn_measured_fraction_theta_max 0.985
_diffrn_measurement_device '95mm CCD camera on \k-goniostat'
_diffrn_measurement_device_type KappaCCD
_diffrn_measurement_method 'phi and omega scans'
_diffrn_orient_matrix_type 'by Nonius Collect from scalepack cell'
_diffrn_orient_matrix_UB_11 0.656112E-1
_diffrn_orient_matrix_UB_12 -0.562246E-1
_diffrn_orient_matrix_UB_13 0.102533E-1
_diffrn_orient_matrix_UB_21 -0.34453E-2
_diffrn_orient_matrix_UB_22 -0.164437E-1
_diffrn_orient_matrix_UB_23 -0.681235E-1
_diffrn_orient_matrix_UB_31 0.712452E-1
_diffrn_orient_matrix_UB_32 0.384031E-1
_diffrn_orient_matrix_UB_33 -0.128729E-1
_diffrn_radiation_monochromator graphite
_diffrn_radiation_probe x-ray
_diffrn_radiation_type MoK\a
_diffrn_radiation_wavelength 0.71073
_diffrn_reflns_av_R_equivalents 0.038
_diffrn_reflns_limit_h_max 15
_diffrn_reflns_limit_h_min -15
_diffrn_reflns_limit_k_max 18
_diffrn_reflns_limit_k_min -18
_diffrn_reflns_limit_l_max 16
_diffrn_reflns_limit_l_min -16
_diffrn_reflns_number 21491
_diffrn_reflns_theta_full 27.48
_diffrn_reflns_theta_max 27.48
_diffrn_reflns_theta_min 2.2
_diffrn_source 'Enraf Nonius FR590'
_exptl_absorpt_coefficient_mu 0.093
_exptl_absorpt_correction_type none
_exptl_crystal_colour colorless
_exptl_crystal_density_diffrn 1.324
_exptl_crystal_density_method 'not measured'
_exptl_crystal_description 'rectangular rod'
_exptl_crystal_F_000 920
_exptl_crystal_size_max 0.38
_exptl_crystal_size_mid 0.23
_exptl_crystal_size_min 0.23
_refine_diff_density_max 0.266
_refine_diff_density_min -0.273
_refine_diff_density_rms 0.048
_refine_ls_extinction_method none
_refine_ls_goodness_of_fit_ref 1.051
_refine_ls_hydrogen_treatment constr
_refine_ls_matrix_type full
_refine_ls_number_parameters 281
_refine_ls_number_reflns 4798
_refine_ls_number_restraints 0
_refine_ls_restrained_S_all 1.051
_refine_ls_R_factor_all 0.0789
_refine_ls_R_factor_gt 0.0491
_refine_ls_shift/su_max 0.001
_refine_ls_shift/su_mean 0
_refine_ls_structure_factor_coef Fsqd
_refine_ls_weighting_details 'w=1/[\s^2^(Fo^2^)+(0.0642P)^2^+0.2689P] where P=(Fo^2^+2Fc^2^)/3'
_refine_ls_weighting_scheme calc
_refine_ls_wR_factor_gt 0.1144
_refine_ls_wR_factor_ref 0.1269
_reflns_number_gt 3360
_reflns_number_total 4798
_reflns_threshold_expression >2sigma(I)
_cod_data_source_file jo7016229-File006.cif
_cod_data_source_block Paquette1437
_cod_original_sg_symbol_H-M 'P 21/n'
_cod_database_code 4023065

loop_
_symmetry_equiv_pos_as_xyz
'x, y, z'
'-x+1/2, y+1/2, -z+1/2'
'-x, -y, -z'
'x-1/2, -y-1/2, z-1/2'

loop_
_atom_site_label
_atom_site_type_symbol
_atom_site_fract_x
_atom_site_fract_y
_atom_site_fract_z
_atom_site_U_iso_or_equiv
_atom_site_adp_type
_atom_site_occupancy
_atom_site_symmetry_multiplicity
_atom_site_calc_flag
_atom_site_refinement_flags
_atom_site_disorder_assembly
_atom_site_disorder_group
C1 C 0.17438(13) 0.16876(11) 0.71592(12) 0.0213(3) Uani 1 1 d . . .
H1 H 0.1552 0.2106 0.6502 0.026 Uiso 1 1 calc R . .
C2 C 0.09320(13) 0.08293(11) 0.68807(14) 0.0279(4) Uani 1 1 d . . .
H2A H 0.0642 0.071 0.6081 0.033 Uiso 1 1 calc R . .
H2B H 0.1337 0.0261 0.7262 0.033 Uiso 1 1 calc R . .
C3 C -0.00632(16) 0.11048(14) 0.72891(19) 0.0475(5) Uani 1 1 d . . .
H3A H -0.0819 0.1081 0.6685 0.057 Uiso 1 1 calc R . .
H3B H -0.0097 0.068 0.7883 0.057 Uiso 1 1 calc R . .
C4 C 0.02172(14) 0.20938(12) 0.77079(14) 0.0298(4) Uani 1 1 d . . .
H4A H -0.0168 0.2555 0.7128 0.036 Uiso 1 1 calc R . .
H4B H -0.0039 0.2206 0.8347 0.036 Uiso 1 1 calc R . .
C5 C 0.30678(12) 0.15115(10) 0.75921(12) 0.0201(3) Uani 1 1 d . . .
C6 C 0.33792(15) 0.09517(12) 0.86861(13) 0.0300(4) Uani 1 1 d . . .
H6A H 0.2671 0.0821 0.8874 0.036 Uiso 1 1 calc R . .
H6B H 0.3757 0.0349 0.8627 0.036 Uiso 1 1 calc R . .
C7 C 0.42144(15) 0.15816(14) 0.95514(13) 0.0385(5) Uani 1 1 d . . .
H7A H 0.4045 0.1561 1.0248 0.046 Uiso 1 1 calc R . .
H7B H 0.5033 0.1392 0.9694 0.046 Uiso 1 1 calc R . .
C8 C 0.39838(15) 0.25486(13) 0.90419(12) 0.0321(4) Uani 1 1 d . . .
H8A H 0.3345 0.2861 0.9222 0.038 Uiso 1 1 calc R . .
H8B H 0.469 0.2944 0.931 0.038 Uiso 1 1 calc R . .
C9 C 0.35631(12) 0.10469(10) 0.67455(12) 0.0203(3) Uani 1 1 d . . .
C10 C 0.48648(13) 0.07999(11) 0.72935(13) 0.0265(4) Uani 1 1 d . . .
H10A H 0.5312 0.0978 0.6811 0.032 Uiso 1 1 calc R . .
H10B H 0.5193 0.1137 0.7998 0.032 Uiso 1 1 calc R . .
C11 C 0.49244(15) -0.02639(12) 0.74844(15) 0.0376(4) Uani 1 1 d . . .
H11A H 0.5538 -0.0548 0.7242 0.045 Uiso 1 1 calc R . .
H11B H 0.5092 -0.0409 0.827 0.045 Uiso 1 1 calc R . .
C12 C 0.37406(15) -0.06275(13) 0.68077(16) 0.0402(5) Uani 1 1 d . . .
H12A H 0.3788 -0.0959 0.6152 0.048 Uiso 1 1 calc R . .
H12B H 0.3451 -0.1073 0.7244 0.048 Uiso 1 1 calc R . .
C13 C 0.33280(12) 0.15373(10) 0.55893(11) 0.0192(3) Uani 1 1 d . A .
C14 C 0.37326(13) 0.08579(11) 0.48399(12) 0.0249(4) Uani 1 1 d . . .
H14A H 0.4046 0.1214 0.4344 0.03 Uiso 0.600(8) 1 calc PR A 1
H14B H 0.4341 0.0424 0.5286 0.03 Uiso 0.600(8) 1 calc PR A 1
H14C H 0.4417 0.1115 0.4687 0.03 Uiso 0.400(8) 1 calc PR A 2
H14D H 0.3935 0.0234 0.5188 0.03 Uiso 0.400(8) 1 calc PR A 2
C15A C 0.2625(3) 0.0314(3) 0.4180(3) 0.0285(10) Uani 0.600(8) 1 d P A 1
H15A H 0.2617 0.0179 0.3428 0.034 Uiso 0.600(8) 1 calc PR A 1
H15B H 0.2562 -0.0284 0.4546 0.034 Uiso 0.600(8) 1 calc PR A 1
C15B C 0.2678(4) 0.0791(6) 0.3785(5) 0.0329(18) Uani 0.400(8) 1 d P A 2
H15C H 0.2722 0.1268 0.3244 0.039 Uiso 0.400(8) 1 calc PR A 2
H15D H 0.2623 0.016 0.3452 0.039 Uiso 0.400(8) 1 calc PR A 2
C16 C 0.16678(14) 0.09746(13) 0.41687(14) 0.0334(4) Uani 1 1 d . . .
H16A H 0.1409 0.1329 0.3471 0.04 Uiso 0.600(8) 1 calc PR A 1
H16B H 0.0995 0.0617 0.4228 0.04 Uiso 0.600(8) 1 calc PR A 1
H16C H 0.1014 0.1257 0.3574 0.04 Uiso 0.400(8) 1 calc PR A 2
H16D H 0.1396 0.0384 0.4405 0.04 Uiso 0.400(8) 1 calc PR A 2
C17 C 0.37956(13) 0.25664(10) 0.55222(12) 0.0195(3) Uani 1 1 d . . .
C18 C 0.31019(13) 0.33586(10) 0.58522(12) 0.0222(3) Uani 1 1 d . A .
H18A H 0.2409 0.31 0.5989 0.027 Uiso 1 1 calc R . .
H18B H 0.3595 0.3684 0.6522 0.027 Uiso 1 1 calc R . .
C19 C 0.27407(15) 0.40308(12) 0.48724(13) 0.0299(4) Uani 1 1 d . . .
H19A H 0.1973 0.4319 0.4773 0.036 Uiso 1 1 calc R A .
H19B H 0.3325 0.4533 0.4956 0.036 Uiso 1 1 calc R . .
C20 C 0.26877(15) 0.33852(12) 0.39323(13) 0.0338(4) Uani 1 1 d . A .
H20A H 0.1927 0.3061 0.3661 0.041 Uiso 1 1 calc R . .
H20B H 0.2802 0.3742 0.332 0.041 Uiso 1 1 calc R . .
C21 C 0.51004(13) 0.27068(11) 0.61262(13) 0.0252(4) Uani 1 1 d . A .
H21 H 0.5262 0.26 0.6927 0.03 Uiso 1 1 calc R . .
C22 C 0.55929(14) 0.36679(12) 0.59736(15) 0.0338(4) Uani 1 1 d . . .
H22A H 0.5439 0.4149 0.646 0.041 Uiso 0.553(9) 1 calc PR A 3
H22B H 0.5281 0.3883 0.5203 0.041 Uiso 0.553(9) 1 calc PR A 3
H22C H 0.5037 0.4004 0.5347 0.041 Uiso 0.447(9) 1 calc PR A 4
H22D H 0.5735 0.4055 0.6641 0.041 Uiso 0.447(9) 1 calc PR A 4
C23A C 0.6917(3) 0.3419(2) 0.6320(4) 0.0312(11) Uiso 0.553(9) 1 d P A 3
H23A H 0.7335 0.3852 0.5984 0.037 Uiso 0.553(9) 1 calc PR A 3
H23B H 0.7291 0.3429 0.7126 0.037 Uiso 0.553(9) 1 calc PR A 3
C23B C 0.6726(4) 0.3490(3) 0.5760(5) 0.0294(14) Uiso 0.447(9) 1 d P A 4
H23C H 0.6672 0.3696 0.5015 0.035 Uiso 0.447(9) 1 calc PR A 4
H23D H 0.7382 0.382 0.6304 0.035 Uiso 0.447(9) 1 calc PR A 4
C24 C 0.68719(14) 0.24508(13) 0.58747(15) 0.0337(4) Uani 1 1 d . . .
H24A H 0.7 0.2471 0.5159 0.04 Uiso 0.553(9) 1 calc PR A 3
H24B H 0.7495 0.2064 0.6383 0.04 Uiso 0.553(9) 1 calc PR A 3
H24C H 0.718 0.2203 0.5311 0.04 Uiso 0.447(9) 1 calc PR A 4
H24D H 0.743 0.2292 0.6606 0.04 Uiso 0.447(9) 1 calc PR A 4
O1 O 0.14495(9) 0.21632(7) 0.80145(8) 0.0262(3) Uani 1 1 d . . .
O2 O 0.36639(9) 0.23976(7) 0.78852(8) 0.0235(3) Uani 1 1 d . . .
O3 O 0.29684(9) 0.01570(7) 0.64841(9) 0.0271(3) Uani 1 1 d . . .
O4 O 0.20815(8) 0.16076(7) 0.50662(8) 0.0229(3) Uani 1 1 d . A .
O5 O 0.36088(10) 0.27257(8) 0.43700(8) 0.0274(3) Uani 1 1 d . A .
O6 O 0.57741(9) 0.20457(8) 0.57431(10) 0.0314(3) Uani 1 1 d . A .

loop_
_atom_site_aniso_label
_atom_site_aniso_U_11
_atom_site_aniso_U_22
_atom_site_aniso_U_33
_atom_site_aniso_U_23
_atom_site_aniso_U_13
_atom_site_aniso_U_12
C1 0.0237(8) 0.0204(8) 0.0235(8) -0.0023(6) 0.0129(6) -0.0009(6)
C2 0.0242(8) 0.0250(9) 0.0364(9) -0.0048(7) 0.0128(7) -0.0038(7)
C3 0.0366(10) 0.0345(11) 0.0832(15) -0.0167(10) 0.0358(10) -0.0093(8)
C4 0.0248(8) 0.0315(10) 0.0390(10) -0.0024(8) 0.0184(8) -0.0003(7)
C5 0.0210(7) 0.0169(8) 0.0228(8) 0.0019(6) 0.0077(6) -0.0020(6)
C6 0.0330(9) 0.0301(9) 0.0308(9) 0.0101(7) 0.0157(7) 0.0047(7)
C7 0.0328(10) 0.0588(13) 0.0223(9) 0.0082(8) 0.0070(7) 0.0023(9)
C8 0.0317(9) 0.0439(11) 0.0200(8) -0.0075(7) 0.0079(7) -0.0099(8)
C9 0.0196(7) 0.0157(8) 0.0256(8) 0.0009(6) 0.0076(6) -0.0017(6)
C10 0.0212(8) 0.0292(9) 0.0296(9) 0.0063(7) 0.0092(7) 0.0045(7)
C11 0.0399(10) 0.0333(10) 0.0442(11) 0.0142(8) 0.0202(9) 0.0153(8)
C12 0.0490(11) 0.0208(9) 0.0533(12) 0.0070(8) 0.0206(10) 0.0103(8)
C13 0.0155(7) 0.0207(8) 0.0211(7) -0.0023(6) 0.0058(6) 0.0022(6)
C14 0.0224(8) 0.0255(9) 0.0283(8) -0.0056(7) 0.0107(7) 0.0024(6)
C15A 0.0290(16) 0.025(2) 0.0311(19) -0.0098(15) 0.0091(14) -0.0025(14)
C15B 0.028(2) 0.036(4) 0.035(3) -0.017(3) 0.010(2) -0.004(2)
C16 0.0259(8) 0.0417(11) 0.0299(9) -0.0165(8) 0.0056(7) -0.0025(7)
C17 0.0221(8) 0.0214(8) 0.0168(7) 0.0004(6) 0.0087(6) 0.0017(6)
C18 0.0251(8) 0.0186(8) 0.0253(8) 0.0009(6) 0.0115(7) 0.0002(6)
C19 0.0348(9) 0.0245(9) 0.0331(9) 0.0076(7) 0.0150(8) 0.0068(7)
C20 0.0417(10) 0.0350(10) 0.0254(9) 0.0100(7) 0.0123(8) 0.0136(8)
C21 0.0231(8) 0.0231(9) 0.0322(9) 0.0001(7) 0.0132(7) 0.0009(6)
C22 0.0297(9) 0.0253(9) 0.0496(11) -0.0001(8) 0.0176(8) -0.0048(7)
C24 0.0207(8) 0.0442(11) 0.0383(10) 0.0011(8) 0.0127(8) -0.0030(8)
O1 0.0261(6) 0.0264(6) 0.0314(6) -0.0070(5) 0.0164(5) -0.0025(5)
O2 0.0268(6) 0.0247(6) 0.0188(5) -0.0028(4) 0.0074(5) -0.0077(5)
O3 0.0284(6) 0.0141(6) 0.0419(7) -0.0014(5) 0.0158(5) -0.0011(4)
O4 0.0163(5) 0.0279(6) 0.0226(5) -0.0067(4) 0.0039(4) 0.0008(4)
O5 0.0342(6) 0.0308(7) 0.0210(6) 0.0049(5) 0.0142(5) 0.0081(5)
O6 0.0239(6) 0.0267(6) 0.0505(7) -0.0028(5) 0.0218(5) -0.0006(5)

loop_
_atom_type_symbol
_atom_type_description
_atom_type_scat_dispersion_real
_atom_type_scat_dispersion_imag
_atom_type_scat_source
C C 0.0033 0.0016 'International Tables Vol C Tables 4.2.6.8 and 6.1.1.4'
H H 0 0 'International Tables Vol C Tables 4.2.6.8 and 6.1.1.4'
O O 0.0106 0.006 'International Tables Vol C Tables 4.2.6.8 and 6.1.1.4'

loop_
_geom_angle_atom_site_label_1
_geom_angle_atom_site_label_2
_geom_angle_atom_site_label_3
_geom_angle
O1 C1 C2 104.36(12)
O1 C1 C5 107.24(11)
C2 C1 C5 117.98(13)
O1 C1 H1 109
C2 C1 H1 109
C5 C1 H1 109
C3 C2 C1 103.75(13)
C3 C2 H2A 111
C1 C2 H2A 111
C3 C2 H2B 111
C1 C2 H2B 111
H2A C2 H2B 109
C4 C3 C2 104.70(14)
C4 C3 H3A 110.8
C2 C3 H3A 110.8
C4 C3 H3B 110.8
C2 C3 H3B 110.8
H3A C3 H3B 108.9
O1 C4 C3 104.86(13)
O1 C4 H4A 110.8
C3 C4 H4A 110.8
O1 C4 H4B 110.8
C3 C4 H4B 110.8
H4A C4 H4B 108.9
O2 C5 C1 109.10(12)
O2 C5 C6 105.12(11)
C1 C5 C6 108.73(12)
O2 C5 C9 106.03(11)
C1 C5 C9 114.62(11)
C6 C5 C9 112.73(12)
C7 C6 C5 105.41(13)
C7 C6 H6A 110.7
C5 C6 H6A 110.7
C7 C6 H6B 110.7
C5 C6 H6B 110.7
H6A C6 H6B 108.8
C8 C7 C6 103.55(13)
C8 C7 H7A 111
C6 C7 H7A 111
C8 C7 H7B 111
C6 C7 H7B 111.1
H7A C7 H7B 109
O2 C8 C7 105.36(14)
O2 C8 H8A 110.7
C7 C8 H8A 110.7
O2 C8 H8B 110.7
C7 C8 H8B 110.7
H8A C8 H8B 108.8
O3 C9 C10 105.39(11)
O3 C9 C5 104.76(11)
C10 C9 C5 110.62(12)
O3 C9 C13 104.31(11)
C10 C9 C13 111.50(12)
C5 C9 C13 118.92(12)
C11 C10 C9 106.55(13)
C11 C10 H10A 110.4
C9 C10 H10A 110.4
C11 C10 H10B 110.4
C9 C10 H10B 110.4
H10A C10 H10B 108.6
C12 C11 C10 105.15(13)
C12 C11 H11A 110.7
C10 C11 H11A 110.7
C12 C11 H11B 110.7
C10 C11 H11B 110.7
H11A C11 H11B 108.8
O3 C12 C11 108.06(14)
O3 C12 H12A 110.1
C11 C12 H12A 110.1
O3 C12 H12B 110.1
C11 C12 H12B 110.1
H12A C12 H12B 108.4
O4 C13 C14 104.64(11)
O4 C13 C17 104.54(11)
C14 C13 C17 110.18(12)
O4 C13 C9 107.59(11)
C14 C13 C9 108.50(12)
C17 C13 C9 120.21(11)
C15B C14 C13 104.3(2)
C15A C14 C13 104.81(15)
C15A C14 H14A 110.8
C13 C14 H14A 110.8
C15A C14 H14B 110.8
C13 C14 H14B 110.8
H14A C14 H14B 108.9
C15B C14 H14C 110.9
C13 C14 H14C 110.9
C15B C14 H14D 110.9
C13 C14 H14D 110.9
H14C C14 H14D 108.9
C16 C15A C14 103.0(2)
C16 C15A H15A 111.2
C14 C15A H15A 111.2
C16 C15A H15B 111.2
C14 C15A H15B 111.2
H15A C15A H15B 109.1
C16 C15B C14 103.4(3)
C16 C15B H15C 111.1
C14 C15B H15C 111.1
C16 C15B H15D 111.1
C14 C15B H15D 111.1
H15C C15B H15D 109
O4 C16 C15A 109.17(15)
O4 C16 C15B 106.0(2)
O4 C16 H16A 109.8
C15A C16 H16A 109.8
O4 C16 H16B 109.8
C15A C16 H16B 109.8
H16A C16 H16B 108.3
O4 C16 H16C 110.5
C15B C16 H16C 110.5
O4 C16 H16D 110.5
C15B C16 H16D 110.5
H16C C16 H16D 108.7
O5 C17 C21 106.48(12)
O5 C17 C18 104.85(11)
C21 C17 C18 109.42(12)
O5 C17 C13 105.39(11)
C21 C17 C13 115.04(12)
C18 C17 C13 114.71(12)
C19 C18 C17 105.01(12)
C19 C18 H18A 110.7
C17 C18 H18A 110.7
C19 C18 H18B 110.7
C17 C18 H18B 110.7
H18A C18 H18B 108.8
C20 C19 C18 102.09(13)
C20 C19 H19A 111.4
C18 C19 H19A 111.4
C20 C19 H19B 111.4
C18 C19 H19B 111.4
H19A C19 H19B 109.2
O5 C20 C19 105.37(12)
O5 C20 H20A 110.7
C19 C20 H20A 110.7
O5 C20 H20B 110.7
C19 C20 H20B 110.7
H20A C20 H20B 108.8
O6 C21 C17 110.64(12)
O6 C21 C22 104.27(12)
C17 C21 C22 115.77(13)
O6 C21 H21 108.6
C17 C21 H21 108.6
C22 C21 H21 108.6
C23B C22 C21 107.04(19)
C21 C22 C23A 99.85(17)
C23B C22 H22A 127.5
C21 C22 H22A 111.8
C23A C22 H22A 111.8
C21 C22 H22B 111.8
C23A C22 H22B 111.8
H22A C22 H22B 109.5
C23B C22 H22C 110.3
C21 C22 H22C 110.3
C23B C22 H22D 110.3
C21 C22 H22D 110.3
H22C C22 H22D 108.6
C24 C23A C22 101.5(2)
C24 C23A H23A 111.5
C22 C23A H23A 111.5
C24 C23A H23B 111.5
C22 C23A H23B 111.5
H23A C23A H23B 109.3
C24 C23B C22 103.5(3)
C24 C23B H23C 111.1
C22 C23B H23C 111.1
C24 C23B H23D 111.1
C22 C23B H23D 111.1
H23C C23B H23D 109
O6 C24 C23A 109.60(17)
O6 C24 C23B 108.43(19)
O6 C24 H24A 109.7
C23A C24 H24A 109.7
O6 C24 H24B 109.7
C23A C24 H24B 109.7
H24A C24 H24B 108.2
O6 C24 H24C 110
C23B C24 H24C 110
O6 C24 H24D 110
C23B C24 H24D 110
H24C C24 H24D 108.4
C4 O1 C1 105.29(11)
C8 O2 C5 110.10(11)
C12 O3 C9 112.82(12)
C16 O4 C13 111.63(11)
C20 O5 C17 110.10(11)
C24 O6 C21 108.46(12)

loop_
_geom_bond_atom_site_label_1
_geom_bond_atom_site_label_2
_geom_bond_distance
C1 O1 1.4422(18)
C1 C2 1.539(2)
C1 C5 1.542(2)
C1 H1 1
C2 C3 1.528(2)
C2 H2A 0.99
C2 H2B 0.99
C3 C4 1.508(2)
C3 H3A 0.99
C3 H3B 0.99
C4 O1 1.4236(18)
C4 H4A 0.99
C4 H4B 0.99
C5 O2 1.4432(17)
C5 C6 1.558(2)
C5 C9 1.564(2)
C6 C7 1.528(2)
C6 H6A 0.99
C6 H6B 0.99
C7 C8 1.513(3)
C7 H7A 0.99
C7 H7B 0.99
C8 O2 1.4320(18)
C8 H8A 0.99
C8 H8B 0.99
C9 O3 1.4440(17)
C9 C10 1.547(2)
C9 C13 1.589(2)
C10 C11 1.534(2)
C10 H10A 0.99
C10 H10B 0.99
C11 C12 1.508(3)
C11 H11A 0.99
C11 H11B 0.99
C12 O3 1.4312(19)
C12 H12A 0.99
C12 H12B 0.99
C13 O4 1.4460(16)
C13 C14 1.563(2)
C13 C17 1.587(2)
C14 C15B 1.534(5)
C14 C15A 1.544(3)
C14 H14A 0.99
C14 H14B 0.99
C14 H14C 0.99
C14 H14D 0.99
C15A C16 1.496(4)
C15A H15A 0.99
C15A H15B 0.99
C15B C16 1.497(5)
C15B H15C 0.99
C15B H15D 0.99
C16 O4 1.4236(18)
C16 H16A 0.99
C16 H16B 0.99
C16 H16C 0.99
C16 H16D 0.99
C17 O5 1.4496(17)
C17 C21 1.533(2)
C17 C18 1.554(2)
C18 C19 1.532(2)
C18 H18A 0.99
C18 H18B 0.99
C19 C20 1.510(2)
C19 H19A 0.99
C19 H19B 0.99
C20 O5 1.4285(19)
C20 H20A 0.99
C20 H20B 0.99
C21 O6 1.4425(19)
C21 C22 1.535(2)
C21 H21 1
C22 C23B 1.518(4)
C22 C23A 1.565(4)
C22 H22A 0.99
C22 H22B 0.99
C22 H22C 0.99
C22 H22D 0.99
C23A C24 1.489(4)
C23A H23A 0.99
C23A H23B 0.99
C23B C24 1.493(4)
C23B H23C 0.99
C23B H23D 0.99
C24 O6 1.4149(19)
C24 H24A 0.99
C24 H24B 0.99
C24 H24C 0.99
C24 H24D 0.99

loop_
_geom_torsion_atom_site_label_1
_geom_torsion_atom_site_label_2
_geom_torsion_atom_site_label_3
_geom_torsion_atom_site_label_4
_geom_torsion
O1 C1 C2 C3 21.51(17)
C5 C1 C2 C3 140.34(15)
C1 C2 C3 C4 2.7(2)
C2 C3 C4 O1 -26.4(2)
O1 C1 C5 O2 -58.06(14)
C2 C1 C5 O2 -175.37(12)
O1 C1 C5 C6 56.07(15)
C2 C1 C5 C6 -61.24(17)
O1 C1 C5 C9 -176.76(11)
C2 C1 C5 C9 65.93(17)
O2 C5 C6 C7 -2.50(17)
C1 C5 C6 C7 -119.22(14)
C9 C5 C6 C7 112.54(15)
C5 C6 C7 C8 20.42(18)
C6 C7 C8 O2 -31.55(17)
O2 C5 C9 O3 178.95(10)
C1 C5 C9 O3 -60.63(15)
C6 C5 C9 O3 64.47(14)
O2 C5 C9 C10 65.85(14)
C1 C5 C9 C10 -173.74(12)
C6 C5 C9 C10 -48.64(16)
O2 C5 C9 C13 -65.09(15)
C1 C5 C9 C13 55.32(17)
C6 C5 C9 C13 -179.58(12)
O3 C9 C10 C11 -8.92(16)
C5 C9 C10 C11 103.78(15)
C13 C9 C10 C11 -121.50(14)
C9 C10 C11 C12 13.75(18)
C10 C11 C12 O3 -13.75(19)
O3 C9 C13 O4 57.92(13)
C10 C9 C13 O4 171.18(11)
C5 C9 C13 O4 -58.27(16)
O3 C9 C13 C14 -54.76(13)
C10 C9 C13 C14 58.50(15)
C5 C9 C13 C14 -170.95(12)
O3 C9 C13 C17 177.22(11)
C10 C9 C13 C17 -69.52(17)
C5 C9 C13 C17 61.03(17)
O4 C13 C14 C15B 13.4(4)
C17 C13 C14 C15B -98.4(4)
C9 C13 C14 C15B 128.1(4)
O4 C13 C14 C15A -20.4(3)
C17 C13 C14 C15A -132.2(2)
C9 C13 C14 C15A 94.3(2)
C15B C14 C15A C16 -67.7(4)
C13 C14 C15A C16 25.8(3)
C15A C14 C15B C16 67.9(5)
C13 C14 C15B C16 -27.4(5)
C14 C15A C16 O4 -22.7(4)
C14 C15A C16 C15B 67.5(4)
C14 C15B C16 O4 32.1(5)
C14 C15B C16 C15A -68.7(5)
O4 C13 C17 O5 -68.73(13)
C14 C13 C17 O5 43.20(14)
C9 C13 C17 O5 170.45(11)
O4 C13 C17 C21 174.31(11)
C14 C13 C17 C21 -73.77(15)
C9 C13 C17 C21 53.49(18)
O4 C13 C17 C18 46.06(15)
C14 C13 C17 C18 157.99(11)
C9 C13 C17 C18 -74.76(16)
O5 C17 C18 C19 -10.12(15)
C21 C17 C18 C19 103.76(14)
C13 C17 C18 C19 -125.22(13)
C17 C18 C19 C20 27.45(16)
C18 C19 C20 O5 -35.69(16)
O5 C17 C21 O6 -60.65(15)
C18 C17 C21 O6 -173.47(12)
C13 C17 C21 O6 55.69(17)
O5 C17 C21 C22 57.66(17)
C18 C17 C21 C22 -55.15(17)
C13 C17 C21 C22 174.00(13)
O6 C21 C22 C23B -13.3(3)
C17 C21 C22 C23B -135.1(3)
O6 C21 C22 C23A -38.9(2)
C17 C21 C22 C23A -160.7(2)
C23B C22 C23A C24 -72.4(5)
C21 C22 C23A C24 36.5(3)
C21 C22 C23B C24 -3.7(4)
C23A C22 C23B C24 73.4(5)
C22 C23A C24 O6 -22.6(3)
C22 C23A C24 C23B 69.6(5)
C22 C23B C24 O6 20.2(4)
C22 C23B C24 C23A -76.9(5)
C3 C4 O1 C1 41.50(17)
C2 C1 O1 C4 -39.38(14)
C5 C1 O1 C4 -165.28(12)
C7 C8 O2 C5 31.80(16)
C1 C5 O2 C8 98.37(14)
C6 C5 O2 C8 -18.09(16)
C9 C5 O2 C8 -137.69(12)
C11 C12 O3 C9 8.64(19)
C10 C9 O3 C12 0.31(17)
C5 C9 O3 C12 -116.45(13)
C13 C9 O3 C12 117.86(13)
C15A C16 O4 C13 10.3(3)
C15B C16 O4 C13 -24.9(4)
C14 C13 O4 C16 6.71(16)
C17 C13 O4 C16 122.57(13)
C9 C13 O4 C16 -108.56(14)
C19 C20 O5 C17 31.16(17)
C21 C17 O5 C20 -128.71(13)
C18 C17 O5 C20 -12.79(16)
C13 C17 O5 C20 108.65(14)
C23A C24 O6 C21 -2.0(3)
C23B C24 O6 C21 -30.4(3)
C17 C21 O6 C24 151.72(13)
C22 C21 O6 C24 26.61(16)
